data_7004356
loop_
_publ_author_name
'Fu, Da-Wei'
'Zhang, Wen'
'Xiong, Ren-Gen'

_publ_section_title
;
 The first metal--organic framework (MOF) of Imazethapyr and its SHG,
 piezoelectric and ferroelectric properties
;
_journal_issue 30
_journal_name_full 'Dalton Transactions'
_journal_page_first 3946
_journal_page_last 3948
_journal_paper_doi 10.1039/b806255b
_journal_year 2008
_chemical_formula_moiety 'C30 H34 Cd N6 O6'
_chemical_formula_sum 'C30 H34 Cd N6 O6'
_chemical_formula_weight 687.03
_chemical_name_systematic
;
?
;
_space_group_IT_number 43
_symmetry_cell_setting orthorhombic
_symmetry_space_group_name_Hall 'F 2 -2d'
_symmetry_space_group_name_H-M 'F d d 2'
_atom_sites_solution_hydrogens geom
_atom_sites_solution_primary direct
_atom_sites_solution_secondary difmap
_audit_creation_method SHELXL-97
_cell_angle_alpha 90.00
_cell_angle_beta 90.00
_cell_angle_gamma 90.00
_cell_formula_units_Z 8
_cell_length_a 23.8317(12)
_cell_length_b 12.7975(7)
_cell_length_c 20.1510(11)
_cell_measurement_reflns_used 2668
_cell_measurement_temperature 293(2)
_cell_measurement_theta_max 21.63
_cell_measurement_theta_min 2.64
_cell_volume 6145.8(6)
_computing_cell_refinement SMART
_computing_data_collection 'SMART (Bruker, 2000)'
_computing_data_reduction 'SAINT (Bruker, 2000)'
_computing_molecular_graphics SHELXTL
_computing_publication_material SHELXTL
_computing_structure_refinement SHELXTL
_computing_structure_solution 'SHELXTL (Bruker, 2000)'
_diffrn_ambient_temperature 293(2)
_diffrn_measured_fraction_theta_full 0.984
_diffrn_measured_fraction_theta_max 0.984
_diffrn_measurement_device_type 'Bruker Smart Apex CCD area detector'
_diffrn_measurement_method 'phi and omega scans'
_diffrn_radiation_monochromator graphite
_diffrn_radiation_source 'sealed tube'
_diffrn_radiation_type MoK\a
_diffrn_radiation_wavelength 0.71073
_diffrn_reflns_av_R_equivalents 0.0412
_diffrn_reflns_av_sigmaI/netI 0.0428
_diffrn_reflns_limit_h_max 29
_diffrn_reflns_limit_h_min -31
_diffrn_reflns_limit_k_max 17
_diffrn_reflns_limit_k_min -16
_diffrn_reflns_limit_l_max 26
_diffrn_reflns_limit_l_min -19
_diffrn_reflns_number 9307
_diffrn_reflns_theta_full 28.23
_diffrn_reflns_theta_max 28.23
_diffrn_reflns_theta_min 2.07
_exptl_absorpt_coefficient_mu 0.763
_exptl_absorpt_correction_T_max 0.89
_exptl_absorpt_correction_T_min 0.86
_exptl_absorpt_correction_type multi-scan
_exptl_absorpt_process_details 'SADABS, Bruker(2000)'
_exptl_crystal_density_diffrn 1.485
_exptl_crystal_density_method 'not measured'
_exptl_crystal_F_000 2816
_exptl_crystal_size_max 0.20
_exptl_crystal_size_mid 0.16
_exptl_crystal_size_min 0.14
_refine_diff_density_max 0.628
_refine_diff_density_min -0.841
_refine_diff_density_rms 0.074
_refine_ls_abs_structure_details 'Flack H D (1983), Acta Cryst. A39, 876-881'
_refine_ls_abs_structure_Flack 0.05(3)
_refine_ls_extinction_method none
_refine_ls_goodness_of_fit_ref 1.080
_refine_ls_hydrogen_treatment constr
_refine_ls_matrix_type full
_refine_ls_number_parameters 199
_refine_ls_number_reflns 2956
_refine_ls_number_restraints 1
_refine_ls_restrained_S_all 1.080
_refine_ls_R_factor_all 0.0403
_refine_ls_R_factor_gt 0.0347
_refine_ls_shift/su_max 0.000
_refine_ls_shift/su_mean 0.000
_refine_ls_structure_factor_coef Fsqd
_refine_ls_weighting_details 'calc w=1/[\s^2^(Fo^2^)+(0.05P)^2^] where P=(Fo^2^+2Fc^2^)/3'
_refine_ls_weighting_scheme calc
_refine_ls_wR_factor_gt 0.0853
_refine_ls_wR_factor_ref 0.0892
_reflns_number_gt 2660
_reflns_number_total 2956
_reflns_threshold_expression >2sigma(I)
_cod_data_source_file b806255b.txt
_cod_data_source_block 1
_cod_depositor_comments
;
The following automatic conversions were performed:
'_symmetry_cell_setting' value 'Orthorhombic' changed to 'orthorhombic'
according to '/home/saulius/struct/CIF-dictionaries/cif_core.dic'
dictionary named 'cif_core.dic' version 2.4.1 from 2010-06-29.

Automatic conversion script
Id: cif_fix_enum 1527 2010-12-29 10:47:43Z saulius 
;
_cod_original_sg_symbol_Hall 'F 2 -2d '
_cod_original_sg_symbol_H-M 'Fdd2 '
_cod_database_code 7004356

loop_
_symmetry_equiv_pos_as_xyz
'x, y, z'
'-x, -y, z'
'x+1/4, -y+1/4, z+1/4'
'-x+1/4, y+1/4, z+1/4'
'x, y+1/2, z+1/2'
'-x, -y+1/2, z+1/2'
'x+1/4, -y+3/4, z+3/4'
'-x+1/4, y+3/4, z+3/4'
'x+1/2, y, z+1/2'
'-x+1/2, -y, z+1/2'
'x+3/4, -y+1/4, z+3/4'
'-x+3/4, y+1/4, z+3/4'
'x+1/2, y+1/2, z'
'-x+1/2, -y+1/2, z'
'x+3/4, -y+3/4, z+1/4'
'-x+3/4, y+3/4, z+1/4'

loop_
_atom_site_label
_atom_site_type_symbol
_atom_site_fract_x
_atom_site_fract_y
_atom_site_fract_z
_atom_site_U_iso_or_equiv
_atom_site_adp_type
_atom_site_occupancy
_atom_site_symmetry_multiplicity
_atom_site_calc_flag
_atom_site_refinement_flags
_atom_site_disorder_assembly
_atom_site_disorder_group
C1 C 0.1498(2) 0.3848(3) 0.8944(3) 0.0420(11) Uani 1 1 d . . .
H1 H 0.1729 0.4375 0.9105 0.050 Uiso 1 1 calc R . .
C2 C 0.0988(2) 0.4132(4) 0.8681(3) 0.0424(11) Uani 1 1 d . . .
C3 C 0.06402(19) 0.3328(4) 0.8472(3) 0.0394(11) Uani 1 1 d . . .
H3 H 0.0288 0.3493 0.8304 0.047 Uiso 1 1 calc R . .
C4 C 0.08009(18) 0.2274(3) 0.8504(2) 0.0312(9) Uani 1 1 d . . .
C5 C 0.13448(16) 0.2098(3) 0.8759(2) 0.0301(9) Uani 1 1 d . . .
C6 C 0.16054(17) 0.1060(3) 0.8863(2) 0.0302(8) Uani 1 1 d . . .
C7 C 0.17745(19) -0.0689(4) 0.8810(3) 0.0423(11) Uani 1 1 d . . .
C8 C 0.2203(2) -0.0087(3) 0.9235(3) 0.0362(10) Uani 1 1 d . . .
C9 C 0.0822(2) 0.5280(4) 0.8661(4) 0.0615(18) Uani 1 1 d . . .
H9A H 0.1104 0.5663 0.8414 0.074 Uiso 1 1 calc R . .
H9B H 0.0469 0.5346 0.8425 0.074 Uiso 1 1 calc R . .
C10 C 0.0762(3) 0.5759(4) 0.9324(3) 0.0659(17) Uani 1 1 d . . .
H10A H 0.0495 0.5367 0.9580 0.099 Uiso 1 1 calc R . .
H10B H 0.0632 0.6466 0.9277 0.099 Uiso 1 1 calc R . .
H10C H 0.1118 0.5757 0.9546 0.099 Uiso 1 1 calc R . .
C11 C 0.03891(19) 0.1525(3) 0.8266(2) 0.0387(10) Uani 1 1 d . . .
C12 C 0.1456(2) -0.1504(4) 0.9227(3) 0.0589(15) Uani 1 1 d . . .
H12A H 0.1353 -0.1202 0.9645 0.088 Uiso 1 1 calc R . .
H12B H 0.1694 -0.2099 0.9302 0.088 Uiso 1 1 calc R . .
H12C H 0.1125 -0.1720 0.8994 0.088 Uiso 1 1 calc R . .
C13 C 0.2078(2) -0.1157(4) 0.8209(3) 0.0539(14) Uani 1 1 d . . .
H13 H 0.2370 -0.1621 0.8383 0.065 Uiso 1 1 calc R . .
C14 C 0.2371(3) -0.0344(6) 0.7795(4) 0.0702(18) Uani 1 1 d . . .
H14A H 0.2599 -0.0683 0.7466 0.105 Uiso 1 1 calc R . .
H14B H 0.2605 0.0079 0.8075 0.105 Uiso 1 1 calc R . .
H14C H 0.2098 0.0089 0.7580 0.105 Uiso 1 1 calc R . .
C15 C 0.1681(3) -0.1840(5) 0.7794(4) 0.074(2) Uani 1 1 d . . .
H15A H 0.1381 -0.1418 0.7623 0.111 Uiso 1 1 calc R . .
H15B H 0.1528 -0.2384 0.8069 0.111 Uiso 1 1 calc R . .
H15C H 0.1885 -0.2147 0.7433 0.111 Uiso 1 1 calc R . .
Cd1 Cd 0.2500 0.2500 0.96506(3) 0.02701(11) Uani 1 2 d S . .
N1 N 0.16801(15) 0.2879(3) 0.8983(2) 0.0382(9) Uani 1 1 d . . .
N2 N 0.20736(14) 0.0969(3) 0.92347(19) 0.0313(7) Uani 1 1 d . . .
N3 N 0.14107(18) 0.0179(3) 0.8613(2) 0.0429(11) Uani 1 1 d . . .
O1 O 0.25946(14) -0.0505(2) 0.9521(2) 0.0474(13) Uani 1 1 d . . .
O2 O 0.05681(12) 0.0790(2) 0.78864(17) 0.0404(7) Uani 1 1 d . . .
O3 O -0.01111(15) 0.1640(3) 0.8416(2) 0.0596(11) Uani 1 1 d . . .

loop_
_atom_site_aniso_label
_atom_site_aniso_U_11
_atom_site_aniso_U_22
_atom_site_aniso_U_33
_atom_site_aniso_U_23
_atom_site_aniso_U_13
_atom_site_aniso_U_12
C1 0.047(3) 0.026(2) 0.052(3) -0.005(2) -0.012(2) -0.0019(18)
C2 0.045(3) 0.034(2) 0.048(3) -0.006(2) -0.012(2) 0.007(2)
C3 0.031(2) 0.042(2) 0.045(3) 0.000(2) -0.006(2) 0.0115(18)
C4 0.031(2) 0.037(2) 0.025(2) -0.0017(18) -0.0020(18) -0.0003(17)
C5 0.029(2) 0.0280(19) 0.033(2) -0.0069(18) -0.0046(17) 0.0020(15)
C6 0.028(2) 0.032(2) 0.030(2) -0.0001(18) -0.0047(16) 0.0024(16)
C7 0.042(3) 0.038(2) 0.048(3) -0.002(2) -0.017(2) 0.0107(19)
C8 0.038(2) 0.035(2) 0.036(3) -0.0025(19) -0.006(2) 0.0037(17)
C9 0.053(3) 0.033(2) 0.098(5) -0.009(3) -0.020(3) 0.008(2)
C10 0.071(4) 0.053(3) 0.074(4) -0.033(3) -0.003(3) 0.017(3)
C11 0.036(2) 0.041(2) 0.039(3) 0.000(2) -0.010(2) 0.0007(19)
C12 0.061(3) 0.043(3) 0.073(4) 0.004(3) -0.010(3) -0.015(2)
C13 0.062(3) 0.051(3) 0.049(3) -0.012(3) -0.010(3) 0.015(3)
C14 0.075(4) 0.079(4) 0.057(4) -0.011(4) 0.020(3) 0.009(4)
C15 0.071(4) 0.073(4) 0.078(5) -0.041(4) -0.045(4) 0.014(3)
Cd1 0.02225(16) 0.03030(18) 0.02849(18) 0.000 0.000 0.00230(19)
N1 0.0348(19) 0.0324(18) 0.047(2) -0.0030(18) -0.0096(17) 0.0033(16)
N2 0.0325(18) 0.0301(18) 0.0313(19) -0.0027(15) -0.0065(15) 0.0009(14)
N3 0.044(2) 0.0279(17) 0.057(3) -0.0052(18) -0.021(2) 0.0015(16)
O1 0.046(2) 0.0366(15) 0.060(4) 0.0030(18) -0.0223(19) 0.0044(13)
O2 0.0390(16) 0.0380(16) 0.0444(19) -0.0097(15) -0.0149(14) 0.0037(13)
O3 0.0362(19) 0.066(2) 0.077(3) -0.016(2) -0.0001(18) -0.0042(16)

loop_
_atom_type_symbol
_atom_type_description
_atom_type_scat_dispersion_real
_atom_type_scat_dispersion_imag
_atom_type_scat_source
C C 0.0033 0.0016 'International Tables Vol C Tables 4.2.6.8 and 6.1.1.4'
H H 0.0000 0.0000 'International Tables Vol C Tables 4.2.6.8 and 6.1.1.4'
N N 0.0061 0.0033 'International Tables Vol C Tables 4.2.6.8 and 6.1.1.4'
O O 0.0106 0.0060 'International Tables Vol C Tables 4.2.6.8 and 6.1.1.4'
Cd Cd -0.8075 1.2024 'International Tables Vol C Tables 4.2.6.8 and 6.1.1.4'

loop_
_geom_angle_atom_site_label_1
_geom_angle_atom_site_label_2
_geom_angle_atom_site_label_3
_geom_angle
_geom_angle_site_symmetry_1
_geom_angle_site_symmetry_3
_geom_angle_publ_flag
N1 C1 C2 124.3(4) . . ?
N1 C1 H1 117.8 . . ?
C2 C1 H1 117.8 . . ?
C1 C2 C3 116.7(4) . . ?
C1 C2 C9 119.7(4) . . ?
C3 C2 C9 123.6(4) . . ?
C2 C3 C4 122.4(4) . . ?
C2 C3 H3 118.8 . . ?
C4 C3 H3 118.8 . . ?
C3 C4 C5 114.8(4) . . ?
C3 C4 C11 115.7(4) . . ?
C5 C4 C11 129.4(4) . . ?
N1 C5 C4 123.0(4) . . ?
N1 C5 C6 111.5(3) . . ?
C4 C5 C6 125.4(4) . . ?
N3 C6 N2 115.4(4) . . ?
N3 C6 C5 124.4(4) . . ?
N2 C6 C5 120.2(4) . . ?
N3 C7 C13 111.2(4) . . ?
N3 C7 C12 111.8(4) . . ?
C13 C7 C12 113.5(4) . . ?
N3 C7 C8 99.4(3) . . ?
C13 C7 C8 108.8(4) . . ?
C12 C7 C8 111.2(4) . . ?
O1 C8 N2 126.7(4) . . ?
O1 C8 C7 123.3(4) . . ?
N2 C8 C7 110.0(4) . . ?
C10 C9 C2 113.7(5) . . ?
C10 C9 H9A 108.8 . . ?
C2 C9 H9A 108.8 . . ?
C10 C9 H9B 108.8 . . ?
C2 C9 H9B 108.8 . . ?
H9A C9 H9B 107.7 . . ?
C9 C10 H10A 109.5 . . ?
C9 C10 H10B 109.5 . . ?
H10A C10 H10B 109.5 . . ?
C9 C10 H10C 109.5 . . ?
H10A C10 H10C 109.5 . . ?
H10B C10 H10C 109.5 . . ?
O3 C11 O2 123.5(4) . . ?
O3 C11 C4 119.4(4) . . ?
O2 C11 C4 117.1(4) . . ?
C7 C12 H12A 109.5 . . ?
C7 C12 H12B 109.5 . . ?
H12A C12 H12B 109.5 . . ?
C7 C12 H12C 109.5 . . ?
H12A C12 H12C 109.5 . . ?
H12B C12 H12C 109.5 . . ?
C14 C13 C7 112.8(5) . . ?
C14 C13 C15 112.3(6) . . ?
C7 C13 C15 111.2(5) . . ?
C14 C13 H13 106.7 . . ?
C7 C13 H13 106.7 . . ?
C15 C13 H13 106.7 . . ?
C13 C14 H14A 109.5 . . ?
C13 C14 H14B 109.5 . . ?
H14A C14 H14B 109.5 . . ?
C13 C14 H14C 109.5 . . ?
H14A C14 H14C 109.5 . . ?
H14B C14 H14C 109.5 . . ?
C13 C15 H15A 109.5 . . ?
C13 C15 H15B 109.5 . . ?
H15A C15 H15B 109.5 . . ?
C13 C15 H15C 109.5 . . ?
H15A C15 H15C 109.5 . . ?
H15B C15 H15C 109.5 . . ?
O2 Cd1 O2 97.45(18) 4 3 ?
O2 Cd1 N2 110.36(12) 4 . ?
O2 Cd1 N2 96.92(12) 3 . ?
O2 Cd1 N2 96.92(12) 4 14 ?
O2 Cd1 N2 110.36(12) 3 14 ?
N2 Cd1 N2 138.41(19) . 14 ?
O2 Cd1 N1 77.89(13) 4 . ?
O2 Cd1 N1 160.48(12) 3 . ?
N2 Cd1 N1 67.77(12) . . ?
N2 Cd1 N1 89.08(13) 14 . ?
O2 Cd1 N1 160.48(12) 4 14 ?
O2 Cd1 N1 77.89(13) 3 14 ?
N2 Cd1 N1 89.08(13) . 14 ?
N2 Cd1 N1 67.77(12) 14 14 ?
N1 Cd1 N1 112.5(2) . 14 ?
C1 N1 C5 118.6(4) . . ?
C1 N1 Cd1 119.2(3) . . ?
C5 N1 Cd1 120.8(3) . . ?
C6 N2 C8 105.5(3) . . ?
C6 N2 Cd1 118.8(3) . . ?
C8 N2 Cd1 135.5(3) . . ?
C6 N3 C7 109.7(4) . . ?
C11 O2 Cd1 121.4(3) . 11_454 ?

loop_
_geom_bond_atom_site_label_1
_geom_bond_atom_site_label_2
_geom_bond_distance
_geom_bond_site_symmetry_2
_geom_bond_publ_flag
C1 N1 1.316(6) . ?
C1 C2 1.374(6) . ?
C1 H1 0.9300 . ?
C2 C3 1.387(7) . ?
C2 C9 1.522(6) . ?
C3 C4 1.404(6) . ?
C3 H3 0.9300 . ?
C4 C5 1.412(6) . ?
C4 C11 1.453(6) . ?
C5 N1 1.357(5) . ?
C5 C6 1.481(6) . ?
C6 N3 1.319(5) . ?
C6 N2 1.349(5) . ?
C7 N3 1.464(5) . ?
C7 C13 1.532(7) . ?
C7 C12 1.539(7) . ?
C7 C8 1.539(7) . ?
C8 O1 1.222(6) . ?
C8 N2 1.386(5) . ?
C9 C10 1.478(9) . ?
C9 H9A 0.9700 . ?
C9 H9B 0.9700 . ?
C10 H10A 0.9600 . ?
C10 H10B 0.9600 . ?
C10 H10C 0.9600 . ?
C11 O3 1.239(6) . ?
C11 O2 1.285(5) . ?
C12 H12A 0.9600 . ?
C12 H12B 0.9600 . ?
C12 H12C 0.9600 . ?
C13 C14 1.506(9) . ?
C13 C15 1.535(7) . ?
C13 H13 0.9800 . ?
C14 H14A 0.9600 . ?
C14 H14B 0.9600 . ?
C14 H14C 0.9600 . ?
C15 H15A 0.9600 . ?
C15 H15B 0.9600 . ?
C15 H15C 0.9600 . ?
Cd1 O2 2.248(3) 4 ?
Cd1 O2 2.248(3) 3 ?
Cd1 N2 2.361(3) . ?
Cd1 N2 2.361(3) 14 ?
Cd1 N1 2.421(4) . ?
Cd1 N1 2.421(4) 14 ?
O2 Cd1 2.248(3) 11_454 ?
